data_9011163
loop_
_publ_author_name
'Morosin, B.'

_publ_section_title
;
 The crystal structure of copper(II) tetraammine nitrate
;
_journal_name_full 'Acta Crystallographica, Section B'
_journal_page_first 1237
_journal_page_last 1240
_journal_paper_doi 10.1107/S0567740876005013
_journal_volume 32
_journal_year 1976
_chemical_formula_structural Cu(NH3)4(NO3)2
_chemical_formula_sum 'Cu H12 N6 O6'
_space_group_IT_number 58
_symmetry_space_group_name_Hall '-P 2 2n'
_symmetry_space_group_name_H-M 'P n n m'
_cell_angle_alpha 90
_cell_angle_beta 90
_cell_angle_gamma 90
_cell_length_a 10.840
_cell_length_b 23.693
_cell_length_c 6.902
_cell_formula_units_Z 8
_cell_volume 1772.655
_database_code_amcsd 0009553
_exptl_crystal_density_diffrn 1.916
_cod_original_formula_sum 'Cu N6 O6 H12'
_cod_database_code 9011163
_amcsd_formula_title Cu(NH3)4(NO3)2

loop_
_space_group_symop_operation_xyz
x,y,z
1/2+x,1/2-y,1/2+z
1/2-x,1/2+y,1/2-z
1/2-x,1/2+y,1/2+z
1/2+x,1/2-y,1/2-z
x,y,-z
-x,-y,z
-x,-y,-z

loop_
_atom_site_aniso_label
_atom_site_aniso_U_11
_atom_site_aniso_U_22
_atom_site_aniso_U_33
_atom_site_aniso_U_12
_atom_site_aniso_U_13
_atom_site_aniso_U_23
Cu1 0.02830 0.02830 0.03320 0.00170 0.00000 0.00000
Cu2 0.03140 0.02620 0.03710 0.00340 0.00000 0.00000
N11 0.03400 0.04300 0.03800 -0.00300 0.00800 0.00200
N14 0.00380 0.04100 0.04500 0.00400 -0.00600 0.00600
N21 0.03900 0.03600 0.06100 0.00400 -0.00800 -0.01200
N24 0.06200 0.03900 0.04500 0.00700 0.00300 0.00600
N31 0.03600 0.03600 0.03400 -0.00600 0.00000 0.00000
N35 0.03100 0.03700 0.02800 -0.01000 0.00000 0.00000
N41 0.03400 0.03800 0.02600 -0.00300 0.00000 0.00000
N45 0.02500 0.03200 0.02800 0.00200 0.00000 0.00000
O32 0.03100 0.03900 0.09500 -0.00200 0.00000 0.00000
O33 0.05200 0.06300 0.08200 0.03000 0.00000 0.00000
O34 0.08200 0.06100 0.01390 -0.03400 0.00000 0.00000
O36 0.02800 0.03900 0.09100 -0.00100 0.00000 0.00000
O37 0.04700 0.03500 0.06900 0.00130 0.00000 0.00000
O38 0.05500 0.07300 0.01350 -0.02000 0.00000 0.00000
O42 0.06900 0.05500 0.09300 -0.00900 0.00000 0.00000
O43 0.04200 0.09200 0.07600 -0.02700 0.00000 0.00000
O44 0.09600 0.07500 0.01310 0.05700 0.00000 0.00000
O46 0.03700 0.03900 0.09400 0.00000 0.00000 0.00000
O47 0.04900 0.04700 0.01280 0.01700 0.00000 0.00000
O48 0.03200 0.07800 0.06900 -0.02700 0.00000 0.00000

loop_
_atom_site_label
_atom_site_fract_x
_atom_site_fract_y
_atom_site_fract_z
_atom_site_U_iso_or_equiv
Cu1 0.01388 0.11826 0.00000 ?
Cu2 0.01574 0.36866 0.00000 ?
N11 -0.07280 0.16230 0.21240 ?
N14 0.10010 0.07500 0.21030 ?
N21 -0.03850 0.42210 0.21150 ?
N24 0.06820 0.31480 0.20980 ?
N31 0.27350 0.19840 0.00000 ?
N35 0.73640 0.05270 0.00000 ?
N41 0.73270 0.30070 0.00000 ?
N45 0.27290 0.45150 0.00000 ?
O32 0.16280 0.20270 0.00000 ?
O33 0.32260 0.14950 0.00000 ?
O34 0.34390 0.23890 0.00000 ?
O36 0.84960 0.04320 0.00000 ?
O37 0.69710 0.10160 0.00000 ?
O38 0.66530 0.01370 0.00000 ?
O42 0.76960 0.34970 0.00000 ?
O43 0.62230 0.29140 0.00000 ?
O44 0.80940 0.26210 0.00000 ?
O46 0.23850 0.40290 0.00000 ?
O47 0.19910 0.48830 0.00000 ?
O48 0.38780 0.46220 0.00000 ?
H11 0.00000 0.18000 0.28600 0.06330
H12 -0.09200 0.14000 0.28600 0.06330
H13 -0.11100 0.18000 0.14300 0.06330
H14 0.03700 0.06300 0.28600 0.06330
H15 0.13000 0.10000 0.26200 0.06330
H16 0.17000 0.04900 0.14300 0.06330
H21 0.03700 0.43600 0.28600 0.06330
H22 -0.06800 0.39600 0.28600 0.06330
H23 -0.08100 0.43600 0.21400 0.06330
H24 0.09200 0.34500 0.28600 0.06330
H25 0.07800 0.30200 0.14300 0.06330
H26 0.10400 0.33000 0.38100 0.06330

loop_
_cod_related_entry_id
_cod_related_entry_database
_cod_related_entry_code
1 AMCSD 0009553
